data_7024277
loop_
_publ_author_name
'Jana, Anukul'
'Roesky, Herbert W.'
'Schulzke, Carola'

_publ_section_title
;
 Reactivity of germanium(II) hydride with nitrous oxide, trimethylsilyl
 azide, ketones, and alkynes and the reaction of a methyl analogue with
 trimethylsilyl diazomethane.
;
_journal_issue 1
_journal_name_full 'Dalton transactions (Cambridge, England : 2003)'
_journal_page_first 132
_journal_page_last 138
_journal_paper_doi 10.1039/b914164b
_journal_volume 39
_journal_year 2010
_chemical_formula_sum 'C35 H60 Ge N4 Si2'
_chemical_formula_weight 665.64
_chemical_name_systematic
;
?
;
_space_group_IT_number 14
_symmetry_cell_setting monoclinic
_symmetry_space_group_name_Hall '-P 2yn'
_symmetry_space_group_name_H-M 'P 1 21/n 1'
_atom_sites_solution_hydrogens geom
_atom_sites_solution_primary direct
_atom_sites_solution_secondary difmap
_audit_creation_method SHELXL-97
_cell_angle_alpha 90.00
_cell_angle_beta 112.28(3)
_cell_angle_gamma 90.00
_cell_formula_units_Z 4
_cell_length_a 10.389(2)
_cell_length_b 32.555(7)
_cell_length_c 12.216(2)
_cell_measurement_reflns_used 30632
_cell_measurement_temperature 133(2)
_cell_measurement_theta_max 51.7
_cell_measurement_theta_min 3.6
_cell_volume 3823.2(15)
_computing_structure_refinement 'SHELXL-97 (Sheldrick, 1997)'
_computing_structure_solution 'SHELXS-97 (Sheldrick, 1990)'
_diffrn_ambient_temperature 133(2)
_diffrn_measured_fraction_theta_full 0.997
_diffrn_measured_fraction_theta_max 0.997
_diffrn_measurement_device_type IPDSII
_diffrn_radiation_monochromator graphite
_diffrn_radiation_source 'fine-focus sealed tube'
_diffrn_radiation_type MoK\a
_diffrn_radiation_wavelength 0.71073
_diffrn_reflns_av_R_equivalents 0.0476
_diffrn_reflns_av_sigmaI/netI 0.0323
_diffrn_reflns_limit_h_max 12
_diffrn_reflns_limit_h_min -11
_diffrn_reflns_limit_k_max 39
_diffrn_reflns_limit_k_min -36
_diffrn_reflns_limit_l_max 14
_diffrn_reflns_limit_l_min -14
_diffrn_reflns_number 30291
_diffrn_reflns_theta_full 25.84
_diffrn_reflns_theta_max 25.84
_diffrn_reflns_theta_min 1.91
_exptl_absorpt_coefficient_mu 0.891
_exptl_absorpt_correction_T_max 0.6626
_exptl_absorpt_correction_T_min 0.6012
_exptl_absorpt_correction_type numerical
_exptl_absorpt_process_details 'face indexed'
_exptl_crystal_colour orange
_exptl_crystal_density_diffrn 1.158
_exptl_crystal_density_method 'not measured'
_exptl_crystal_description block
_exptl_crystal_F_000 1432
_exptl_crystal_size_max 0.5
_exptl_crystal_size_mid 0.4
_exptl_crystal_size_min 0.4
_refine_diff_density_max 0.376
_refine_diff_density_min -0.617
_refine_diff_density_rms 0.047
_refine_ls_extinction_method none
_refine_ls_goodness_of_fit_ref 1.033
_refine_ls_hydrogen_treatment mixed
_refine_ls_matrix_type full
_refine_ls_number_parameters 405
_refine_ls_number_reflns 7365
_refine_ls_number_restraints 0
_refine_ls_restrained_S_all 1.033
_refine_ls_R_factor_all 0.0373
_refine_ls_R_factor_gt 0.0304
_refine_ls_shift/su_max 0.000
_refine_ls_shift/su_mean 0.000
_refine_ls_structure_factor_coef Fsqd
_refine_ls_weighting_details 'calc w=1/[\s^2^(Fo^2^)+(0.0383P)^2^+1.0380P] where P=(Fo^2^+2Fc^2^)/3'
_refine_ls_weighting_scheme calc
_refine_ls_wR_factor_gt 0.0725
_refine_ls_wR_factor_ref 0.0748
_reflns_number_gt 6441
_reflns_number_total 7365
_reflns_threshold_expression >2sigma(I)
_cod_data_source_file b914164b.txt
_cod_data_source_block ja32a
_cod_original_cell_volume 3823.0(13)
_cod_original_sg_symbol_H-M P21/n
_cod_database_code 7024277

loop_
_symmetry_equiv_pos_as_xyz
'x, y, z'
'-x+1/2, y+1/2, -z+1/2'
'-x, -y, -z'
'x-1/2, -y-1/2, z-1/2'

loop_
_atom_site_label
_atom_site_type_symbol
_atom_site_fract_x
_atom_site_fract_y
_atom_site_fract_z
_atom_site_U_iso_or_equiv
_atom_site_adp_type
_atom_site_occupancy
_atom_site_symmetry_multiplicity
_atom_site_calc_flag
_atom_site_refinement_flags
Ge1 Ge 0.018857(16) 0.132416(5) 0.291636(14) 0.01981(6) Uani 1 1 d .
Si1 Si 0.22051(5) 0.214067(15) 0.33791(4) 0.02492(11) Uani 1 1 d .
Si2 Si -0.31838(5) 0.144952(18) 0.15117(4) 0.03161(13) Uani 1 1 d .
N1 N 0.02978(14) 0.11211(4) 0.43560(12) 0.0231(3) Uani 1 1 d .
N2 N 0.03003(14) 0.08501(4) 0.21351(12) 0.0244(3) Uani 1 1 d .
N3 N 0.16619(15) 0.16379(5) 0.30300(13) 0.0244(3) Uani 1 1 d .
N4 N -0.14419(15) 0.15948(5) 0.21478(13) 0.0268(3) Uani 1 1 d .
C1 C 0.08566(17) 0.13565(5) 0.54408(14) 0.0230(3) Uani 1 1 d .
C2 C 0.22428(18) 0.12861(6) 0.62231(15) 0.0263(4) Uani 1 1 d .
C3 C 0.27687(18) 0.15125(6) 0.72671(15) 0.0312(4) Uani 1 1 d .
H3 H 0.3696 0.1465 0.7803 0.038(2) Uiso 1 1 calc R
C4 C 0.19750(19) 0.18048(6) 0.75418(16) 0.0339(4) Uani 1 1 d .
H4 H 0.2357 0.1959 0.8253 0.038(2) Uiso 1 1 calc R
C5 C 0.06212(19) 0.18706(6) 0.67726(16) 0.0316(4) Uani 1 1 d .
H5 H 0.0079 0.2073 0.6960 0.038(2) Uiso 1 1 calc R
C6 C 0.00326(17) 0.16470(6) 0.57295(15) 0.0260(4) Uani 1 1 d .
C7 C 0.31803(18) 0.09714(6) 0.59830(16) 0.0304(4) Uani 1 1 d .
H7 H 0.2750 0.0893 0.5129 0.033(3) Uiso 1 1 calc R
C8 C 0.4622(2) 0.11410(8) 0.6218(2) 0.0492(6) Uani 1 1 d .
H8A H 0.4544 0.1387 0.5736 0.0679(12) Uiso 1 1 calc R
H8B H 0.5176 0.0933 0.6013 0.0679(12) Uiso 1 1 calc R
H8C H 0.5076 0.1212 0.7057 0.0679(12) Uiso 1 1 calc R
C9 C 0.3285(3) 0.05861(8) 0.6719(3) 0.0630(7) Uani 1 1 d .
H9A H 0.3721 0.0655 0.7561 0.0679(12) Uiso 1 1 calc R
H9B H 0.3851 0.0380 0.6522 0.0679(12) Uiso 1 1 calc R
H9C H 0.2352 0.0475 0.6548 0.0679(12) Uiso 1 1 calc R
C10 C -0.14828(17) 0.17248(6) 0.49562(16) 0.0295(4) Uani 1 1 d .
H10 H -0.1730 0.1543 0.4247 0.033(3) Uiso 1 1 calc R
C11 C -0.2435(2) 0.16126(8) 0.56093(18) 0.0437(5) Uani 1 1 d .
H11A H -0.2330 0.1320 0.5815 0.0679(12) Uiso 1 1 calc R
H11B H -0.3404 0.1669 0.5098 0.0679(12) Uiso 1 1 calc R
H11C H -0.2181 0.1777 0.6333 0.0679(12) Uiso 1 1 calc R
C12 C -0.1734(2) 0.21674(7) 0.45226(18) 0.0391(5) Uani 1 1 d .
H12A H -0.1541 0.2352 0.5200 0.0679(12) Uiso 1 1 calc R
H12B H -0.2705 0.2200 0.3980 0.0679(12) Uiso 1 1 calc R
H12C H -0.1118 0.2235 0.4108 0.0679(12) Uiso 1 1 calc R
C13 C -0.03505(17) 0.07407(6) 0.43704(16) 0.0279(4) Uani 1 1 d .
C14 C -0.0585(2) 0.06046(7) 0.53254(18) 0.0406(5) Uani 1 1 d .
H14A H -0.0311 0.0767 0.6023 0.049 Uiso 1 1 calc R
H14B H -0.1025 0.0347 0.5298 0.049 Uiso 1 1 calc R
C15 C -0.07586(18) 0.04862(6) 0.33130(16) 0.0302(4) Uani 1 1 d .
H15 H -0.1354 0.0263 0.3302 0.038(2) Uiso 1 1 calc R
C16 C -0.04294(18) 0.05142(6) 0.23377(16) 0.0286(4) Uani 1 1 d .
C17 C -0.0899(2) 0.01925(6) 0.13965(19) 0.0412(5) Uani 1 1 d .
H17A H -0.1388 -0.0026 0.1636 0.0679(12) Uiso 1 1 calc R
H17B H -0.0089 0.0076 0.1281 0.0679(12) Uiso 1 1 calc R
H17C H -0.1528 0.0316 0.0655 0.0679(12) Uiso 1 1 calc R
C18 C 0.11782(18) 0.07931(5) 0.14699(15) 0.0263(4) Uani 1 1 d .
C19 C 0.08719(19) 0.09941(6) 0.03815(15) 0.0310(4) Uani 1 1 d .
C20 C 0.1730(2) 0.09228(7) -0.02451(17) 0.0361(4) Uani 1 1 d .
H20 H 0.1551 0.1064 -0.0969 0.038(2) Uiso 1 1 calc R
C21 C 0.2826(2) 0.06531(7) 0.01630(17) 0.0377(5) Uani 1 1 d .
H21 H 0.3381 0.0603 -0.0288 0.038(2) Uiso 1 1 calc R
C22 C 0.3119(2) 0.04552(6) 0.12308(17) 0.0353(4) Uani 1 1 d .
H22 H 0.3871 0.0266 0.1503 0.038(2) Uiso 1 1 calc R
C23 C 0.23320(19) 0.05276(6) 0.19162(16) 0.0293(4) Uani 1 1 d .
C24 C -0.0365(2) 0.12780(7) -0.01620(17) 0.0409(5) Uani 1 1 d .
H24 H -0.0908 0.1275 0.0361 0.033(3) Uiso 1 1 calc R
C25 C 0.0093(3) 0.17202(8) -0.0228(2) 0.0596(7) Uani 1 1 d .
H25A H 0.0689 0.1814 0.0566 0.0679(12) Uiso 1 1 calc R
H25B H -0.0729 0.1898 -0.0541 0.0679(12) Uiso 1 1 calc R
H25C H 0.0612 0.1733 -0.0750 0.0679(12) Uiso 1 1 calc R
C26 C -0.1320(3) 0.11257(10) -0.13798(19) 0.0635(8) Uani 1 1 d .
H26A H -0.0816 0.1127 -0.1914 0.0679(12) Uiso 1 1 calc R
H26B H -0.2132 0.1307 -0.1696 0.0679(12) Uiso 1 1 calc R
H26C H -0.1628 0.0846 -0.1313 0.0679(12) Uiso 1 1 calc R
C27 C 0.2789(2) 0.03288(6) 0.31286(18) 0.0353(4) Uani 1 1 d .
H27 H 0.2164 0.0431 0.3523 0.033(3) Uiso 1 1 calc R
C28 C 0.4274(2) 0.04599(7) 0.38820(18) 0.0418(5) Uani 1 1 d .
H28A H 0.4915 0.0348 0.3541 0.0679(12) Uiso 1 1 calc R
H28B H 0.4527 0.0356 0.4690 0.0679(12) Uiso 1 1 calc R
H28C H 0.4335 0.0760 0.3899 0.0679(12) Uiso 1 1 calc R
C29 C 0.2687(2) -0.01398(7) 0.3067(2) 0.0495(6) Uani 1 1 d .
H29A H 0.1716 -0.0221 0.2637 0.0679(12) Uiso 1 1 calc R
H29B H 0.3016 -0.0253 0.3870 0.0679(12) Uiso 1 1 calc R
H29C H 0.3262 -0.0246 0.2654 0.0679(12) Uiso 1 1 calc R
C30 C 0.0829(2) 0.25108(6) 0.2531(2) 0.0459(5) Uani 1 1 d .
H30A H 0.0587 0.2468 0.1682 0.0679(12) Uiso 1 1 calc R
H30B H 0.1170 0.2792 0.2743 0.0679(12) Uiso 1 1 calc R
H30C H 0.0003 0.2468 0.2720 0.0679(12) Uiso 1 1 calc R
C31 C 0.3740(2) 0.22011(7) 0.2964(2) 0.0488(6) Uani 1 1 d .
H31A H 0.4436 0.1992 0.3369 0.0679(12) Uiso 1 1 calc R
H31B H 0.4143 0.2475 0.3197 0.0679(12) Uiso 1 1 calc R
H31C H 0.3451 0.2169 0.2106 0.0679(12) Uiso 1 1 calc R
C32 C 0.2713(2) 0.22523(7) 0.49732(18) 0.0426(5) Uani 1 1 d .
H32A H 0.1914 0.2207 0.5200 0.0679(12) Uiso 1 1 calc R
H32B H 0.3016 0.2539 0.5129 0.0679(12) Uiso 1 1 calc R
H32C H 0.3477 0.2070 0.5436 0.0679(12) Uiso 1 1 calc R
C33 C -0.3827(2) 0.11983(8) 0.25651(19) 0.0462(5) Uani 1 1 d .
H33A H -0.3191 0.0976 0.2978 0.0679(12) Uiso 1 1 calc R
H33B H -0.4756 0.1085 0.2133 0.0679(12) Uiso 1 1 calc R
H33C H -0.3875 0.1401 0.3142 0.0679(12) Uiso 1 1 calc R
C34 C -0.4205(2) 0.19267(8) 0.0935(2) 0.0583(7) Uani 1 1 d .
H34A H -0.3974 0.2131 0.1569 0.0679(12) Uiso 1 1 calc R
H34B H -0.5201 0.1864 0.0648 0.0679(12) Uiso 1 1 calc R
H34C H -0.3977 0.2036 0.0283 0.0679(12) Uiso 1 1 calc R
C35 C -0.3576(2) 0.10950(10) 0.0237(2) 0.0625(8) Uani 1 1 d .
H35A H -0.3300 0.1223 -0.0367 0.0679(12) Uiso 1 1 calc R
H35B H -0.4576 0.1036 -0.0100 0.0679(12) Uiso 1 1 calc R
H35C H -0.3059 0.0838 0.0503 0.0679(12) Uiso 1 1 calc R
H3N H 0.226(2) 0.1491(8) 0.296(2) 0.044(7) Uiso 1 1 d .
H4N H -0.129(2) 0.1805(8) 0.196(2) 0.041(7) Uiso 1 1 d .

loop_
_atom_site_aniso_label
_atom_site_aniso_U_11
_atom_site_aniso_U_22
_atom_site_aniso_U_33
_atom_site_aniso_U_23
_atom_site_aniso_U_13
_atom_site_aniso_U_12
Ge1 0.01874(9) 0.02007(10) 0.01986(10) 0.00011(6) 0.00644(7) -0.00210(6)
Si1 0.0217(2) 0.0228(2) 0.0300(2) 0.00088(19) 0.00960(19) -0.00359(18)
Si2 0.0209(2) 0.0406(3) 0.0292(3) 0.0021(2) 0.0049(2) 0.0002(2)
N1 0.0226(7) 0.0213(7) 0.0246(7) -0.0014(6) 0.0081(6) -0.0030(6)
N2 0.0259(7) 0.0237(8) 0.0246(7) -0.0016(6) 0.0108(6) -0.0036(6)
N3 0.0216(7) 0.0242(8) 0.0288(8) 0.0005(6) 0.0109(6) -0.0006(6)
N4 0.0237(7) 0.0276(9) 0.0265(8) 0.0046(6) 0.0067(6) -0.0002(6)
C1 0.0238(8) 0.0250(9) 0.0214(8) 0.0019(6) 0.0098(7) -0.0028(7)
C2 0.0255(8) 0.0290(10) 0.0246(9) 0.0029(7) 0.0097(7) -0.0013(7)
C3 0.0268(9) 0.0406(11) 0.0241(9) 0.0010(8) 0.0072(7) -0.0015(8)
C4 0.0336(9) 0.0424(12) 0.0246(9) -0.0059(8) 0.0097(8) -0.0044(8)
C5 0.0333(9) 0.0359(11) 0.0297(9) -0.0045(8) 0.0165(8) 0.0010(8)
C6 0.0245(8) 0.0299(10) 0.0259(8) 0.0026(7) 0.0120(7) -0.0020(7)
C7 0.0255(8) 0.0340(10) 0.0295(9) 0.0014(8) 0.0080(7) 0.0037(8)
C8 0.0308(10) 0.0530(14) 0.0672(15) -0.0101(12) 0.0223(10) 0.0001(10)
C9 0.0661(16) 0.0438(14) 0.096(2) 0.0238(14) 0.0492(16) 0.0219(12)
C10 0.0242(8) 0.0374(11) 0.0287(9) -0.0007(8) 0.0120(7) 0.0015(7)
C11 0.0275(9) 0.0684(16) 0.0387(11) 0.0045(10) 0.0166(9) -0.0010(10)
C12 0.0328(10) 0.0406(12) 0.0410(11) 0.0023(9) 0.0107(9) 0.0067(9)
C13 0.0259(8) 0.0258(10) 0.0327(9) 0.0032(7) 0.0118(7) -0.0019(7)
C14 0.0522(12) 0.0343(11) 0.0403(11) 0.0046(9) 0.0232(10) -0.0135(9)
C15 0.0301(9) 0.0225(9) 0.0389(10) -0.0016(8) 0.0142(8) -0.0083(7)
C16 0.0260(8) 0.0250(9) 0.0332(9) -0.0029(7) 0.0093(7) -0.0050(7)
C17 0.0438(11) 0.0333(11) 0.0475(12) -0.0145(9) 0.0184(10) -0.0144(9)
C18 0.0283(8) 0.0255(9) 0.0259(9) -0.0063(7) 0.0111(7) -0.0065(7)
C19 0.0350(9) 0.0317(10) 0.0255(9) -0.0050(7) 0.0107(8) -0.0048(8)
C20 0.0435(11) 0.0399(12) 0.0283(9) -0.0051(8) 0.0175(8) -0.0098(9)
C21 0.0364(10) 0.0451(12) 0.0384(11) -0.0161(9) 0.0218(9) -0.0132(9)
C22 0.0310(9) 0.0356(11) 0.0419(11) -0.0107(9) 0.0167(8) -0.0026(8)
C23 0.0325(9) 0.0244(9) 0.0326(9) -0.0048(7) 0.0141(8) -0.0037(7)
C24 0.0478(12) 0.0510(14) 0.0251(10) 0.0041(9) 0.0154(9) 0.0101(10)
C25 0.095(2) 0.0474(15) 0.0496(14) 0.0168(11) 0.0419(14) 0.0225(14)
C26 0.0542(14) 0.102(2) 0.0282(11) -0.0024(12) 0.0087(10) 0.0189(15)
C27 0.0366(10) 0.0319(11) 0.0410(11) 0.0047(8) 0.0187(9) 0.0076(8)
C28 0.0419(11) 0.0419(12) 0.0390(11) 0.0058(9) 0.0124(9) 0.0098(9)
C29 0.0471(12) 0.0345(12) 0.0715(15) 0.0112(11) 0.0278(12) 0.0070(10)
C30 0.0446(12) 0.0300(11) 0.0520(13) 0.0013(9) 0.0059(10) 0.0043(9)
C31 0.0451(12) 0.0382(13) 0.0768(16) -0.0068(11) 0.0387(12) -0.0133(10)
C32 0.0519(12) 0.0336(11) 0.0384(11) -0.0068(9) 0.0127(10) -0.0143(9)
C33 0.0316(10) 0.0576(14) 0.0432(12) 0.0005(10) 0.0072(9) -0.0174(10)
C34 0.0302(11) 0.0657(17) 0.0726(16) 0.0231(13) 0.0122(11) 0.0099(11)
C35 0.0307(11) 0.100(2) 0.0505(14) -0.0267(14) 0.0086(10) -0.0150(12)

loop_
_atom_type_symbol
_atom_type_description
_atom_type_scat_dispersion_real
_atom_type_scat_dispersion_imag
_atom_type_scat_source
C C 0.0033 0.0016 'International Tables Vol C Tables 4.2.6.8 and 6.1.1.4'
H H 0.0000 0.0000 'International Tables Vol C Tables 4.2.6.8 and 6.1.1.4'
N N 0.0061 0.0033 'International Tables Vol C Tables 4.2.6.8 and 6.1.1.4'
Si Si 0.0817 0.0704 'International Tables Vol C Tables 4.2.6.8 and 6.1.1.4'
Ge Ge 0.1547 1.8001 'International Tables Vol C Tables 4.2.6.8 and 6.1.1.4'

loop_
_geom_angle_atom_site_label_1
_geom_angle_atom_site_label_2
_geom_angle_atom_site_label_3
_geom_angle
N3 Ge1 N4 111.24(8)
N3 Ge1 N2 107.25(7)
N4 Ge1 N2 111.54(7)
N3 Ge1 N1 112.77(7)
N4 Ge1 N1 111.98(7)
N2 Ge1 N1 101.59(6)
N3 Si1 C32 112.40(9)
N3 Si1 C30 111.48(9)
C32 Si1 C30 108.16(11)
N3 Si1 C31 105.44(9)
C32 Si1 C31 109.56(11)
C30 Si1 C31 109.76(12)
N4 Si2 C33 113.44(9)
N4 Si2 C35 113.79(9)
C33 Si2 C35 106.66(12)
N4 Si2 C34 106.77(10)
C33 Si2 C34 109.15(12)
C35 Si2 C34 106.78(13)
C13 N1 C1 118.69(14)
C13 N1 Ge1 118.00(11)
C1 N1 Ge1 122.82(11)
C16 N2 C18 119.80(15)
C16 N2 Ge1 114.63(12)
C18 N2 Ge1 125.19(11)
Si1 N3 Ge1 138.01(10)
Si2 N4 Ge1 134.74(11)
C6 C1 C2 120.02(16)
C6 C1 N1 120.94(14)
C2 C1 N1 119.03(16)
C3 C2 C1 118.61(17)
C3 C2 C7 118.48(16)
C1 C2 C7 122.91(16)
C4 C3 C2 121.60(16)
C5 C4 C3 119.32(17)
C4 C5 C6 121.52(18)
C5 C6 C1 118.89(16)
C5 C6 C10 118.31(17)
C1 C6 C10 122.79(16)
C2 C7 C8 112.18(17)
C2 C7 C9 110.47(17)
C8 C7 C9 110.07(18)
C6 C10 C12 111.98(15)
C6 C10 C11 110.99(15)
C12 C10 C11 110.32(17)
C14 C13 N1 122.70(17)
C14 C13 C15 119.41(17)
N1 C13 C15 117.88(16)
C16 C15 C13 130.76(17)
C15 C16 N2 122.53(16)
C15 C16 C17 120.63(17)
N2 C16 C17 116.78(16)
C19 C18 C23 120.39(17)
C19 C18 N2 120.48(16)
C23 C18 N2 119.12(16)
C20 C19 C18 118.57(18)
C20 C19 C24 118.18(17)
C18 C19 C24 123.24(17)
C21 C20 C19 121.40(19)
C20 C21 C22 119.76(18)
C21 C22 C23 121.24(19)
C22 C23 C18 118.54(17)
C22 C23 C27 118.44(17)
C18 C23 C27 122.98(17)
C19 C24 C26 111.05(19)
C19 C24 C25 111.62(19)
C26 C24 C25 110.8(2)
C23 C27 C28 109.83(17)
C23 C27 C29 112.76(17)
C28 C27 C29 110.11(17)

loop_
_geom_bond_atom_site_label_1
_geom_bond_atom_site_label_2
_geom_bond_distance
Ge1 N3 1.8011(14)
Ge1 N4 1.8224(15)
Ge1 N2 1.8413(15)
Ge1 N1 1.8416(14)
Si1 N3 1.7312(16)
Si1 C32 1.850(2)
Si1 C30 1.857(2)
Si1 C31 1.858(2)
Si2 N4 1.7424(16)
Si2 C33 1.850(2)
Si2 C35 1.856(2)
Si2 C34 1.862(2)
N1 C13 1.413(2)
N1 C1 1.448(2)
N2 C16 1.405(2)
N2 C18 1.445(2)
C1 C6 1.407(2)
C1 C2 1.413(2)
C2 C3 1.393(3)
C2 C7 1.517(3)
C3 C4 1.381(3)
C4 C5 1.380(3)
C5 C6 1.392(3)
C6 C10 1.519(2)
C7 C8 1.518(3)
C7 C9 1.523(3)
C10 C12 1.523(3)
C10 C11 1.532(3)
C13 C14 1.354(3)
C13 C15 1.456(3)
C15 C16 1.361(3)
C16 C17 1.494(3)
C18 C19 1.406(3)
C18 C23 1.409(3)
C19 C20 1.397(3)
C19 C24 1.516(3)
C20 C21 1.374(3)
C21 C22 1.381(3)
C22 C23 1.395(3)
C23 C27 1.518(3)
C24 C26 1.525(3)
C24 C25 1.528(3)
C27 C28 1.528(3)
C27 C29 1.529(3)
